data_7134465
loop_
_publ_author_name
'Messori, Alessandro'
'Potocnik, Marcel'
'Belazregue, Sara'
'Collins, Richard'
'Kr\"amer, Tobias'
'Chadwick, F. Mark'

_publ_section_title
;
 PCP and POCOP complexes of calcium
;
_journal_issue 43
_journal_name_full 'Chemical Communications'
_journal_page_first 7827
_journal_page_last 7830
_journal_paper_doi 10.1039/D5CC00872G
_journal_volume 61
_journal_year 2025
_chemical_absolute_configuration ad
_chemical_formula_moiety 'C36 H62 Ca1 O4 P4'
_chemical_formula_sum 'C36 H62 Ca O4 P4'
_chemical_formula_weight 722.86
_chemical_melting_point ?
_space_group_IT_number 33
_space_group_name_Hall 'P 2c -2n'
_space_group_name_H-M_alt 'P n a 21'
_symmetry_cell_setting orthorhombic
_symmetry_space_group_name_Hall 'P 2c -2n'
_symmetry_space_group_name_H-M 'P n a 21'
_atom_sites_solution_hydrogens difmap
_atom_sites_solution_primary other
_audit_creation_date 2024-02-28
_audit_creation_method CRYSTALS_ver_14.61_build_6999
_audit_update_record
;
2025-02-12 deposited with the CCDC.	2025-03-27 downloaded from the CCDC.
;
_cell_angle_alpha 90
_cell_angle_beta 90
_cell_angle_gamma 90
_cell_formula_units_Z 4
_cell_length_a 17.9482(4)
_cell_length_b 17.8327(4)
_cell_length_c 12.6949(3)
_cell_measurement_reflns_used 7105
_cell_measurement_temperature 173
_cell_measurement_theta_max 28
_cell_measurement_theta_min 3
_cell_volume 4063.19(16)
_computing_cell_refinement
; 
 CrysAlisPro (Rigaku Oxford Diffraction, 2017) 
;
_computing_data_collection 'SuperNova, (Oxford Diffraction, 2010)'
_computing_data_reduction
; 
 CrysAlisPro (Rigaku Oxford Diffraction, 2017) 
;
_computing_molecular_graphics 'CAMERON (Watkin et al., 1996)'
_computing_publication_material 'CRYSTALS (Betteridge et al., 2003)'
_computing_structure_refinement 'CRYSTALS (Betteridge et al., 2003)'
_computing_structure_solution 'Superflip (Palatinus & Chapuis, 2007)'
_diffrn_ambient_temperature 173
_diffrn_measured_fraction_theta_full 0.990
_diffrn_measured_fraction_theta_max 0.990
_diffrn_measurement_device Area
_diffrn_measurement_device_type 'Oxford Diffraction SuperNova'
_diffrn_measurement_method \w
_diffrn_radiation_monochromator 'focussing mirrors'
_diffrn_radiation_type 'Mo K\a'
_diffrn_radiation_wavelength 0.71073
_diffrn_reflns_av_R_equivalents 0.023
_diffrn_reflns_av_unetI/netI 0.038
_diffrn_reflns_limit_h_max 21
_diffrn_reflns_limit_h_min -22
_diffrn_reflns_limit_k_max 21
_diffrn_reflns_limit_k_min -23
_diffrn_reflns_limit_l_max 15
_diffrn_reflns_limit_l_min -16
_diffrn_reflns_number 13387
_diffrn_reflns_theta_full 28.252
_diffrn_reflns_theta_max 28.252
_diffrn_reflns_theta_min 2.541
_diffrn_standards_number 0
_exptl_absorpt_coefficient_mu 0.346
_exptl_absorpt_correction_T_max 0.93
_exptl_absorpt_correction_T_min 0.86
_exptl_absorpt_correction_type multi-scan
_exptl_absorpt_process_details
; 
 CrysAlisPro (Rigaku Oxford Diffraction, 2017) 
;
_exptl_crystal_colour colourless
_exptl_crystal_density_diffrn 1.182
_exptl_crystal_density_meas ?
_exptl_crystal_density_method 'not measured'
_exptl_crystal_description block
_exptl_crystal_F_000 1560
_exptl_crystal_size_max 0.300
_exptl_crystal_size_mid 0.200
_exptl_crystal_size_min 0.200
_refine_diff_density_max 0.37
_refine_diff_density_min -0.38
_refine_ls_abs_structure_details
; 
 Parsons, Flack & Wagner (2013), 
 2100 Friedel Pairs 
;
_refine_ls_abs_structure_Flack -0.054(17)
_refine_ls_extinction_method None
_refine_ls_goodness_of_fit_ref 1.0824
_refine_ls_hydrogen_treatment constr
_refine_ls_matrix_type full
_refine_ls_number_parameters 407
_refine_ls_number_reflns 6656
_refine_ls_number_restraints 1
_refine_ls_R_factor_all 0.0405
_refine_ls_R_factor_gt 0.0336
_refine_ls_shift/su_max 0.0010894
_refine_ls_shift/su_mean 0.0000547
_refine_ls_structure_factor_coef Fsqd
_refine_ls_weighting_details
;
 Method= Modified Sheldrick 
 w=1/[\s^2^(F^2^) + ( 0.04P)^2^ + 1.51P] 
 ,where P=(max(Fo^2^,0) + 2Fc^2^)/3 
;
_refine_ls_weighting_scheme calc
_refine_ls_wR_factor_all 0.0886
_refine_ls_wR_factor_gt 0.0832
_refine_ls_wR_factor_ref 0.0886
_reflns_limit_h_max 22
_reflns_limit_h_min 0
_reflns_limit_k_max 23
_reflns_limit_k_min 0
_reflns_limit_l_max 15
_reflns_limit_l_min -16
_reflns_number_gt 5975
_reflns_number_total 6656
_reflns_threshold_expression I>2.0\s(I)
_oxford_diffrn_Wilson_B_factor 2.04
_oxford_diffrn_Wilson_scale 0.05
_oxford_refine_ls_r_factor_ref 0.0405
_oxford_refine_ls_scale 4.79(5)
_oxford_reflns_number_all 6656
_oxford_structure_analysis_title '410\FMC2410_autored.cif_od At 10:32 on 28/ 2'
_cod_data_source_file d5cc00872g2.cif
_cod_data_source_block global
_cod_depositor_comments
;
The following automatic conversions were performed:

data item '_chemical_melting_point' value 'not measured' was changed
to '?' -- the value is undefined or not given.

data item '_exptl_crystal_density_meas' value 'not measured' was
changed to '?' -- the value is perceived as not measured.

Automatic conversion script
Id: cif_fix_values 8170 2020-07-09 18:12:32Z antanas 

 Adding full bibliography for 7134464--7134468.cif.
;
_cod_original_sg_symbol_H-M 'P n a 21 '
_cod_original_formula_sum 'C36 H62 Ca1 O4 P4'
_cod_database_code 7134465
_oxford_refine_reflns_threshold_expression_ref I>-10.0\s(I)
_oxford_hooft_y -0.060(18)
_oxford_bijvoet_difference -0.054(17)
_oxford_refined_flack_x -0.08(4)

loop_
_symmetry_equiv_pos_as_xyz
x,y,z
-x,-y,z+1/2
-x+1/2,y+1/2,z+1/2
x+1/2,-y+1/2,z

loop_
_atom_site_label
_atom_site_type_symbol
_atom_site_fract_x
_atom_site_fract_y
_atom_site_fract_z
_atom_site_U_iso_or_equiv
_atom_site_occupancy
_atom_site_adp_type
_atom_site_refinement_flags_posn
_atom_site_refinement_flags_adp
_atom_site_refinement_flags_occupancy
_atom_site_disorder_assembly
_atom_site_disorder_group
_atom_site_attached_hydrogens
C1 C 0.66617(17) 0.50278(15) 0.3866(2) 0.0258 1.0000 Uani . . . . . .
C2 C 0.64857(17) 0.43418(17) 0.3418(2) 0.0295 1.0000 Uani . . . . . .
C3 C 0.62678(19) 0.42310(19) 0.2381(3) 0.0389 1.0000 Uani . . . . . .
C4 C 0.6218(2) 0.4840(2) 0.1727(3) 0.0422 1.0000 Uani . . . . . .
C5 C 0.63796(18) 0.55467(18) 0.2115(3) 0.0354 1.0000 Uani . . . . . .
C6 C 0.65961(16) 0.56166(16) 0.3157(2) 0.0264 1.0000 Uani . . . . . .
C7 C 0.57124(19) 0.36741(19) 0.5792(3) 0.0451 1.0000 Uani . . . . . .
C8 C 0.5240(2) 0.30177(19) 0.5411(4) 0.0605 1.0000 Uani . . . . . .
C9 C 0.5694(3) 0.3754(3) 0.6978(4) 0.0743 1.0000 Uani . . . . . .
C10 C 0.70282(19) 0.27305(16) 0.5377(3) 0.0401 1.0000 Uani . . . . . .
C11 C 0.7771(2) 0.2706(2) 0.4800(4) 0.0684 1.0000 Uani . . . . . .
C12 C 0.7109(3) 0.2481(2) 0.6511(3) 0.0687 1.0000 Uani . . . . . .
C13 C 0.57345(16) 0.69257(17) 0.4827(3) 0.0335 1.0000 Uani . . . . . .
C14 C 0.52187(19) 0.62503(19) 0.4920(3) 0.0473 1.0000 Uani . . . . . .
C15 C 0.5488(2) 0.7446(2) 0.3942(3) 0.0484 1.0000 Uani . . . . . .
C16 C 0.72268(17) 0.74967(15) 0.4608(3) 0.0315 1.0000 Uani . . . . . .
C17 C 0.7135(2) 0.79443(18) 0.5627(3) 0.0473 1.0000 Uani . . . . . .
C18 C 0.80479(19) 0.73545(19) 0.4397(3) 0.0423 1.0000 Uani . . . . . .
C19 C 0.84481(15) 0.58488(15) 0.6437(2) 0.0236 1.0000 Uani . . . . . .
C20 C 0.91228(16) 0.59733(15) 0.5926(2) 0.0271 1.0000 Uani . . . . . .
C21 C 0.96265(18) 0.65361(18) 0.6176(3) 0.0347 1.0000 Uani . . . . . .
C22 C 0.94396(19) 0.70302(19) 0.6969(3) 0.0416 1.0000 Uani . . . . . .
C23 C 0.87852(18) 0.69504(17) 0.7520(3) 0.0349 1.0000 Uani . . . . . .
C24 C 0.83281(16) 0.63551(16) 0.7244(2) 0.0246 1.0000 Uani . . . . . .
C25 C 0.9057(2) 0.4894(2) 0.3235(3) 0.0436 1.0000 Uani . . . . . .
C26 C 0.8748(2) 0.5632(2) 0.2817(3) 0.0570 1.0000 Uani . . . . . .
C27 C 0.8709(2) 0.4231(2) 0.2654(3) 0.0616 1.0000 Uani . . . . . .
C28 C 0.94755(19) 0.40408(18) 0.5072(3) 0.0385 1.0000 Uani . . . . . .
C29 C 1.02914(19) 0.4152(2) 0.4797(4) 0.0539 1.0000 Uani . . . . . .
C30 C 0.9384(2) 0.3939(2) 0.6256(3) 0.0527 1.0000 Uani . . . . . .
C31 C 0.63144(18) 0.60228(19) 0.8458(2) 0.0355 1.0000 Uani . . . . . .
C32 C 0.6058(2) 0.6710(2) 0.7843(3) 0.0595 1.0000 Uani . . . . . .
C33 C 0.5673(2) 0.5454(2) 0.8580(4) 0.0622 1.0000 Uani . . . . . .
C34 C 0.7472(2) 0.49496(18) 0.8838(3) 0.0376 1.0000 Uani . . . . . .
C35 C 0.7717(2) 0.5353(2) 0.9837(3) 0.0484 1.0000 Uani . . . . . .
C36 C 0.8101(2) 0.4467(2) 0.8399(3) 0.0568 1.0000 Uani . . . . . .
O1 O 0.65155(14) 0.36740(11) 0.40073(19) 0.0433 1.0000 Uani . . . . . .
O2 O 0.67573(13) 0.63626(11) 0.34575(17) 0.0326 1.0000 Uani . . . . . .
O3 O 0.93568(11) 0.55350(12) 0.50671(19) 0.0364 1.0000 Uani . . . . . .
O4 O 0.76798(12) 0.63082(11) 0.78881(17) 0.0330 1.0000 Uani . . . . . .
P1 P 0.66703(5) 0.36888(4) 0.52783(8) 0.0284 1.0000 Uani . . . . . .
P2 P 0.67140(4) 0.66043(4) 0.47075(8) 0.0257 1.0000 Uani . . . . . .
P3 P 0.88683(4) 0.48166(4) 0.46457(8) 0.0312 1.0000 Uani . . . . . .
P4 P 0.71167(4) 0.55878(4) 0.78076(8) 0.0269 1.0000 Uani . . . . . .
Ca1 Ca 0.73772(3) 0.51779(3) 0.55671(7) 0.0216 1.0000 Uani . . . . . .
H31 H 0.6161 0.3728 0.2139 0.0490 1.0000 Uiso R . . . . .
H41 H 0.6068 0.4777 0.1021 0.0514 1.0000 Uiso R . . . . .
H51 H 0.6341 0.5964 0.1672 0.0461 1.0000 Uiso R . . . . .
H71 H 0.5482 0.4151 0.5535 0.0560 1.0000 Uiso R . . . . .
H81 H 0.5327 0.2954 0.4659 0.0940 1.0000 Uiso R . . . . .
H83 H 0.5399 0.2574 0.5817 0.0938 1.0000 Uiso R . . . . .
H82 H 0.4718 0.3132 0.5549 0.0942 1.0000 Uiso R . . . . .
H91 H 0.6071 0.4137 0.7156 0.1135 1.0000 Uiso R . . . . .
H92 H 0.5816 0.3260 0.7262 0.1134 1.0000 Uiso R . . . . .
H93 H 0.5207 0.3910 0.7193 0.1128 1.0000 Uiso R . . . . .
H101 H 0.6668 0.2407 0.5025 0.0514 1.0000 Uiso R . . . . .
H111 H 0.7695 0.2835 0.4069 0.1043 1.0000 Uiso R . . . . .
H113 H 0.8098 0.3074 0.5133 0.1042 1.0000 Uiso R . . . . .
H112 H 0.7985 0.2226 0.4852 0.1041 1.0000 Uiso R . . . . .
H121 H 0.6632 0.2444 0.6848 0.1073 1.0000 Uiso R . . . . .
H122 H 0.7388 0.2870 0.6888 0.1073 1.0000 Uiso R . . . . .
H123 H 0.7374 0.2019 0.6566 0.1066 1.0000 Uiso R . . . . .
H131 H 0.5715 0.7202 0.5506 0.0407 1.0000 Uiso R . . . . .
H141 H 0.5362 0.5927 0.5511 0.0742 1.0000 Uiso R . . . . .
H142 H 0.4714 0.6421 0.5034 0.0737 1.0000 Uiso R . . . . .
H143 H 0.5222 0.5970 0.4273 0.0739 1.0000 Uiso R . . . . .
H151 H 0.5758 0.7926 0.3967 0.0746 1.0000 Uiso R . . . . .
H152 H 0.4953 0.7545 0.3996 0.0739 1.0000 Uiso R . . . . .
H153 H 0.5586 0.7225 0.3264 0.0738 1.0000 Uiso R . . . . .
H161 H 0.7014 0.7788 0.4011 0.0402 1.0000 Uiso R . . . . .
H171 H 0.6618 0.8091 0.5750 0.0723 1.0000 Uiso R . . . . .
H172 H 0.7448 0.8398 0.5604 0.0721 1.0000 Uiso R . . . . .
H173 H 0.7305 0.7652 0.6228 0.0719 1.0000 Uiso R . . . . .
H181 H 0.8107 0.7060 0.3769 0.0660 1.0000 Uiso R . . . . .
H182 H 0.8279 0.7840 0.4289 0.0659 1.0000 Uiso R . . . . .
H183 H 0.8274 0.7123 0.5002 0.0663 1.0000 Uiso R . . . . .
H211 H 1.0097 0.6578 0.5814 0.0431 1.0000 Uiso R . . . . .
H221 H 0.9771 0.7431 0.7132 0.0523 1.0000 Uiso R . . . . .
H231 H 0.8651 0.7294 0.8061 0.0451 1.0000 Uiso R . . . . .
H251 H 0.9600 0.4884 0.3127 0.0550 1.0000 Uiso R . . . . .
H261 H 0.9004 0.6040 0.3181 0.0862 1.0000 Uiso R . . . . .
H263 H 0.8849 0.5649 0.2063 0.0858 1.0000 Uiso R . . . . .
H262 H 0.8220 0.5630 0.2953 0.0860 1.0000 Uiso R . . . . .
H271 H 0.8919 0.3763 0.2905 0.0963 1.0000 Uiso R . . . . .
H272 H 0.8816 0.4266 0.1918 0.0955 1.0000 Uiso R . . . . .
H273 H 0.8168 0.4224 0.2726 0.0961 1.0000 Uiso R . . . . .
H281 H 0.9298 0.3580 0.4723 0.0484 1.0000 Uiso R . . . . .
H291 H 1.0348 0.4100 0.4054 0.0874 1.0000 Uiso R . . . . .
H293 H 1.0442 0.4648 0.5004 0.0872 1.0000 Uiso R . . . . .
H292 H 1.0573 0.3780 0.5163 0.0869 1.0000 Uiso R . . . . .
H301 H 0.8857 0.3845 0.6415 0.0831 1.0000 Uiso R . . . . .
H302 H 0.9540 0.4381 0.6634 0.0827 1.0000 Uiso R . . . . .
H303 H 0.9674 0.3520 0.6501 0.0829 1.0000 Uiso R . . . . .
H311 H 0.6470 0.6188 0.9168 0.0445 1.0000 Uiso R . . . . .
H321 H 0.6466 0.7059 0.7755 0.0880 1.0000 Uiso R . . . . .
H322 H 0.5659 0.6968 0.8208 0.0880 1.0000 Uiso R . . . . .
H323 H 0.5881 0.6560 0.7153 0.0881 1.0000 Uiso R . . . . .
H331 H 0.5864 0.5010 0.8934 0.1044 1.0000 Uiso R . . . . .
H332 H 0.5272 0.5671 0.8957 0.1039 1.0000 Uiso R . . . . .
H333 H 0.5514 0.5327 0.7877 0.1043 1.0000 Uiso R . . . . .
H341 H 0.7053 0.4594 0.9017 0.0467 1.0000 Uiso R . . . . .
H351 H 0.7301 0.5615 1.0136 0.0764 1.0000 Uiso R . . . . .
H352 H 0.8099 0.5706 0.9659 0.0759 1.0000 Uiso R . . . . .
H353 H 0.7906 0.4987 1.0349 0.0763 1.0000 Uiso R . . . . .
H361 H 0.7904 0.4179 0.7813 0.0870 1.0000 Uiso R . . . . .
H362 H 0.8515 0.4758 0.8153 0.0871 1.0000 Uiso R . . . . .
H363 H 0.8272 0.4124 0.8935 0.0869 1.0000 Uiso R . . . . .

loop_
_atom_site_aniso_label
_atom_site_aniso_U_11
_atom_site_aniso_U_22
_atom_site_aniso_U_33
_atom_site_aniso_U_23
_atom_site_aniso_U_13
_atom_site_aniso_U_12
C1 0.0280(16) 0.0254(14) 0.0240(15) -0.0046(13) 0.0003(12) -0.0045(11)
C2 0.0339(18) 0.0300(16) 0.0248(16) -0.0013(14) 0.0013(13) -0.0061(13)
C3 0.050(2) 0.0359(17) 0.0309(17) -0.0079(16) -0.0011(15) -0.0136(15)
C4 0.055(2) 0.049(2) 0.0231(16) -0.0034(16) -0.0064(16) -0.0131(17)
C5 0.044(2) 0.0358(18) 0.0267(16) 0.0056(15) -0.0031(14) -0.0048(14)
C6 0.0255(16) 0.0265(15) 0.0273(16) -0.0056(13) 0.0027(12) 0.0010(11)
C7 0.037(2) 0.0370(18) 0.061(3) -0.0020(18) 0.0013(18) -0.0026(14)
C8 0.042(2) 0.049(2) 0.091(3) -0.002(2) -0.004(2) -0.0149(17)
C9 0.063(3) 0.089(3) 0.070(3) -0.014(3) 0.027(2) -0.012(2)
C10 0.049(2) 0.0231(14) 0.048(2) -0.0053(16) -0.0041(17) -0.0013(13)
C11 0.060(3) 0.043(2) 0.103(4) -0.020(3) 0.021(3) 0.0058(18)
C12 0.108(4) 0.043(2) 0.055(3) 0.012(2) -0.018(3) 0.022(2)
C13 0.0321(17) 0.0337(16) 0.0347(17) -0.0026(15) -0.0028(14) 0.0035(13)
C14 0.0328(19) 0.048(2) 0.061(3) -0.0040(19) 0.0049(17) -0.0056(15)
C15 0.039(2) 0.053(2) 0.053(2) 0.0040(19) -0.0123(18) 0.0113(16)
C16 0.0384(18) 0.0204(14) 0.0357(17) 0.0031(14) -0.0041(15) -0.0022(12)
C17 0.054(2) 0.0355(17) 0.052(2) -0.0112(19) -0.001(2) -0.0083(15)
C18 0.039(2) 0.0373(17) 0.051(2) 0.0091(17) -0.0004(16) -0.0038(14)
C19 0.0244(16) 0.0187(13) 0.0278(15) 0.0012(13) -0.0018(12) -0.0015(11)
C20 0.0256(16) 0.0248(14) 0.0309(16) -0.0014(13) -0.0033(13) 0.0005(11)
C21 0.0239(17) 0.0368(17) 0.044(2) -0.0020(16) 0.0031(14) -0.0069(13)
C22 0.039(2) 0.0399(19) 0.046(2) -0.0087(18) -0.0011(16) -0.0190(15)
C23 0.043(2) 0.0295(16) 0.0326(18) -0.0105(14) 0.0015(14) -0.0120(13)
C24 0.0272(16) 0.0250(14) 0.0216(15) 0.0039(13) -0.0010(12) -0.0031(11)
C25 0.039(2) 0.051(2) 0.0407(19) -0.0092(18) 0.0116(16) 0.0050(16)
C26 0.058(3) 0.069(3) 0.044(2) 0.005(2) 0.009(2) 0.011(2)
C27 0.068(3) 0.070(3) 0.047(2) -0.022(2) 0.000(2) 0.000(2)
C28 0.0349(18) 0.0315(16) 0.049(2) -0.0088(16) 0.0057(15) 0.0034(13)
C29 0.036(2) 0.052(2) 0.073(3) 0.003(2) 0.007(2) 0.0122(16)
C30 0.057(3) 0.047(2) 0.054(2) -0.001(2) 0.0026(19) 0.0157(18)
C31 0.0332(18) 0.0478(19) 0.0254(16) -0.0063(15) -0.0002(13) -0.0001(14)
C32 0.059(3) 0.075(3) 0.044(2) 0.005(2) 0.002(2) 0.031(2)
C33 0.037(2) 0.080(3) 0.070(3) -0.022(2) 0.018(2) -0.011(2)
C34 0.042(2) 0.0363(18) 0.0350(18) 0.0071(16) 0.0029(15) -0.0023(14)
C35 0.044(2) 0.066(2) 0.035(2) 0.0027(19) -0.0071(17) 0.0120(17)
C36 0.077(3) 0.038(2) 0.056(3) 0.0105(19) 0.016(2) 0.0203(19)
O1 0.0778(18) 0.0231(11) 0.0289(12) -0.0014(10) -0.0085(12) -0.0136(11)
O2 0.0481(14) 0.0227(10) 0.0269(11) 0.0005(9) 0.0014(10) -0.0000(9)
O3 0.0267(12) 0.0334(11) 0.0492(14) -0.0130(10) 0.0125(10) -0.0055(9)
O4 0.0381(13) 0.0321(11) 0.0287(11) -0.0100(10) 0.0108(10) -0.0088(9)
P1 0.0374(5) 0.0202(3) 0.0276(4) -0.0022(3) -0.0018(3) -0.0050(3)
P2 0.0316(4) 0.0192(3) 0.0263(4) -0.0000(3) -0.0005(4) 0.0007(3)
P3 0.0264(4) 0.0312(4) 0.0360(4) -0.0094(4) 0.0068(4) -0.0012(3)
P4 0.0274(4) 0.0294(4) 0.0240(4) -0.0037(4) 0.0027(3) -0.0054(3)
Ca1 0.0226(3) 0.0196(2) 0.0225(3) -0.0024(3) -0.0013(2) -0.0016(2)

loop_
_atom_type_symbol
_atom_type_scat_dispersion_real
_atom_type_scat_dispersion_imag
_atom_type_scat_Cromer_Mann_a1
_atom_type_scat_Cromer_Mann_b1
_atom_type_scat_Cromer_Mann_a2
_atom_type_scat_Cromer_Mann_b2
_atom_type_scat_Cromer_Mann_a3
_atom_type_scat_Cromer_Mann_b3
_atom_type_scat_Cromer_Mann_a4
_atom_type_scat_Cromer_Mann_b4
_atom_type_scat_Cromer_Mann_c
_atom_type_scat_source
Ca 0.2262 0.3064 8.6266 10.4421 7.3873 0.6599 1.5899 85.7484 1.0211 178.4370 1.3751 'International Tables Vol C 4.2.6.8 and 6.1.1.4'
P 0.1023 0.0942 6.4345 1.9067 4.1791 27.1570 1.7800 0.5260 1.4908 68.1645 1.1149 'International Tables Vol C 4.2.6.8 and 6.1.1.4'
O 0.0106 0.0060 3.0485 13.2771 2.2868 5.7011 1.5463 0.3239 0.8670 32.9089 0.2508 'International Tables Vol C 4.2.6.8 and 6.1.1.4'
C 0.0033 0.0016 2.3100 20.8439 1.0200 10.2075 1.5886 0.5687 0.8650 51.6512 0.2156 'International Tables Vol C 4.2.6.8 and 6.1.1.4'
H 0.0000 0.0000 0.4930 10.5109 0.3229 26.1257 0.1402 3.1424 0.0408 57.7998 0.0030 'International Tables Vol C 4.2.6.8 and 6.1.1.4'

loop_
_geom_angle_atom_site_label_1
_geom_angle_site_symmetry_1
_geom_angle_atom_site_label_2
_geom_angle_site_symmetry_2
_geom_angle_atom_site_label_3
_geom_angle_site_symmetry_3
_geom_angle
_geom_angle_publ_flag
C2 . C1 . C6 . 112.5(3) yes
C2 . C1 . Ca1 . 124.1(2) yes
C6 . C1 . Ca1 . 121.1(2) yes
C1 . C2 . C3 . 125.4(3) yes
C1 . C2 . O1 . 121.3(3) yes
C3 . C2 . O1 . 113.2(3) yes
C2 . C3 . C4 . 118.7(3) yes
C2 . C3 . H31 . 119.3 no
C4 . C3 . H31 . 122.0 no
C3 . C4 . C5 . 119.5(3) yes
C3 . C4 . H41 . 120.1 no
C5 . C4 . H41 . 120.4 no
C4 . C5 . C6 . 118.7(3) yes
C4 . C5 . H51 . 119.7 no
C6 . C5 . H51 . 121.6 no
C1 . C6 . C5 . 125.1(3) yes
C1 . C6 . O2 . 121.3(3) yes
C5 . C6 . O2 . 113.6(3) yes
C8 . C7 . C9 . 112.1(3) yes
C8 . C7 . P1 . 114.7(3) yes
C9 . C7 . P1 . 111.9(3) yes
C8 . C7 . H71 . 108.6 no
C9 . C7 . H71 . 103.7 no
P1 . C7 . H71 . 104.9 no
C7 . C8 . H81 . 108.2 no
C7 . C8 . H83 . 106.8 no
H81 . C8 . H83 . 111.8 no
C7 . C8 . H82 . 108.5 no
H81 . C8 . H82 . 110.9 no
H83 . C8 . H82 . 110.5 no
C7 . C9 . H91 . 106.1 no
C7 . C9 . H92 . 106.1 no
H91 . C9 . H92 . 112.6 no
C7 . C9 . H93 . 109.3 no
H91 . C9 . H93 . 111.1 no
H92 . C9 . H93 . 111.3 no
C11 . C10 . C12 . 111.5(4) yes
C11 . C10 . P1 . 107.6(2) yes
C12 . C10 . P1 . 111.9(2) yes
C11 . C10 . H101 . 110.0 no
C12 . C10 . H101 . 109.0 no
P1 . C10 . H101 . 106.7 no
C10 . C11 . H111 . 109.5 no
C10 . C11 . H113 . 107.4 no
H111 . C11 . H113 . 109.8 no
C10 . C11 . H112 . 110.5 no
H111 . C11 . H112 . 110.1 no
H113 . C11 . H112 . 109.5 no
C10 . C12 . H121 . 111.1 no
C10 . C12 . H122 . 107.7 no
H121 . C12 . H122 . 106.7 no
C10 . C12 . H123 . 111.8 no
H121 . C12 . H123 . 110.7 no
H122 . C12 . H123 . 108.7 no
C14 . C13 . C15 . 111.2(3) yes
C14 . C13 . P2 . 109.7(2) yes
C15 . C13 . P2 . 113.8(2) yes
C14 . C13 . H131 . 107.7 no
C15 . C13 . H131 . 109.1 no
P2 . C13 . H131 . 104.9 no
C13 . C14 . H141 . 111.4 no
C13 . C14 . H142 . 109.4 no
H141 . C14 . H142 . 108.5 no
C13 . C14 . H143 . 109.9 no
H141 . C14 . H143 . 110.3 no
H142 . C14 . H143 . 107.3 no
C13 . C15 . H151 . 111.3 no
C13 . C15 . H152 . 110.1 no
H151 . C15 . H152 . 108.9 no
C13 . C15 . H153 . 110.9 no
H151 . C15 . H153 . 107.2 no
H152 . C15 . H153 . 108.4 no
C17 . C16 . C18 . 110.0(3) yes
C17 . C16 . P2 . 109.8(2) yes
C18 . C16 . P2 . 110.6(2) yes
C17 . C16 . H161 . 109.3 no
C18 . C16 . H161 . 108.9 no
P2 . C16 . H161 . 108.2 no
C16 . C17 . H171 . 112.2 no
C16 . C17 . H172 . 110.0 no
H171 . C17 . H172 . 109.1 no
C16 . C17 . H173 . 110.5 no
H171 . C17 . H173 . 108.4 no
H172 . C17 . H173 . 106.5 no
C16 . C18 . H181 . 110.2 no
C16 . C18 . H182 . 106.9 no
H181 . C18 . H182 . 108.9 no
C16 . C18 . H183 . 109.8 no
H181 . C18 . H183 . 112.4 no
H182 . C18 . H183 . 108.4 no
C20 . C19 . C24 . 112.1(3) yes
C20 . C19 . Ca1 . 122.4(2) yes
C24 . C19 . Ca1 . 121.1(2) yes
C19 . C20 . C21 . 125.1(3) yes
C19 . C20 . O3 . 122.2(2) yes
C21 . C20 . O3 . 112.7(3) yes
C20 . C21 . C22 . 118.1(3) yes
C20 . C21 . H211 . 121.1 no
C22 . C21 . H211 . 120.8 no
C21 . C22 . C23 . 120.9(3) yes
C21 . C22 . H221 . 119.1 no
C23 . C22 . H221 . 120.0 no
C22 . C23 . C24 . 117.1(3) yes
C22 . C23 . H231 . 121.1 no
C24 . C23 . H231 . 121.7 no
C23 . C24 . C19 . 126.5(3) yes
C23 . C24 . O4 . 112.5(3) yes
C19 . C24 . O4 . 120.9(2) yes
C26 . C25 . C27 . 110.6(3) yes
C26 . C25 . P3 . 109.8(2) yes
C27 . C25 . P3 . 109.8(3) yes
C26 . C25 . H251 . 109.2 no
C27 . C25 . H251 . 108.9 no
P3 . C25 . H251 . 108.5 no
C25 . C26 . H261 . 107.9 no
C25 . C26 . H263 . 107.5 no
H261 . C26 . H263 . 110.7 no
C25 . C26 . H262 . 107.0 no
H261 . C26 . H262 . 112.4 no
H263 . C26 . H262 . 111.1 no
C25 . C27 . H271 . 110.4 no
C25 . C27 . H272 . 109.8 no
H271 . C27 . H272 . 107.4 no
C25 . C27 . H273 . 111.9 no
H271 . C27 . H273 . 110.2 no
H272 . C27 . H273 . 107.0 no
C29 . C28 . C30 . 110.2(3) yes
C29 . C28 . P3 . 113.9(2) yes
C30 . C28 . P3 . 108.4(2) yes
C29 . C28 . H281 . 108.5 no
C30 . C28 . H281 . 108.0 no
P3 . C28 . H281 . 107.6 no
C28 . C29 . H291 . 108.5 no
C28 . C29 . H293 . 109.2 no
H291 . C29 . H293 . 109.2 no
C28 . C29 . H292 . 107.9 no
H291 . C29 . H292 . 110.9 no
H293 . C29 . H292 . 111.0 no
C28 . C30 . H301 . 109.1 no
C28 . C30 . H302 . 111.2 no
H301 . C30 . H302 . 108.5 no
C28 . C30 . H303 . 110.7 no
H301 . C30 . H303 . 108.8 no
H302 . C30 . H303 . 108.6 no
C32 . C31 . C33 . 110.8(3) yes
C32 . C31 . P4 . 110.3(2) yes
C33 . C31 . P4 . 110.7(2) yes
C32 . C31 . H311 . 108.3 no
C33 . C31 . H311 . 108.4 no
P4 . C31 . H311 . 108.3 no
C31 . C32 . H321 . 110.4 no
C31 . C32 . H322 . 111.1 no
H321 . C32 . H322 . 107.9 no
C31 . C32 . H323 . 109.9 no
H321 . C32 . H323 . 108.7 no
H322 . C32 . H323 . 108.7 no
C31 . C33 . H331 . 108.6 no
C31 . C33 . H332 . 110.4 no
H331 . C33 . H332 . 111.6 no
C31 . C33 . H333 . 106.4 no
H331 . C33 . H333 . 110.0 no
H332 . C33 . H333 . 109.7 no
C35 . C34 . C36 . 111.0(3) yes
C35 . C34 . P4 . 113.4(2) yes
C36 . C34 . P4 . 110.2(2) yes
C35 . C34 . H341 . 108.9 no
C36 . C34 . H341 . 106.2 no
P4 . C34 . H341 . 106.8 no
C34 . C35 . H351 . 109.6 no
C34 . C35 . H352 . 108.6 no
H351 . C35 . H352 . 109.5 no
C34 . C35 . H353 . 109.6 no
H351 . C35 . H353 . 109.4 no
H352 . C35 . H353 . 110.2 no
C34 . C36 . H361 . 108.0 no
C34 . C36 . H362 . 112.7 no
H361 . C36 . H362 . 108.6 no
C34 . C36 . H363 . 109.6 no
H361 . C36 . H363 . 108.7 no
H362 . C36 . H363 . 109.1 no
C2 . O1 . P1 . 121.11(19) yes
C6 . O2 . P2 . 119.77(18) yes
C20 . O3 . P3 . 121.81(18) yes
C24 . O4 . P4 . 120.95(18) yes
C7 . P1 . C10 . 106.89(16) yes
C7 . P1 . O1 . 101.01(16) yes
C10 . P1 . O1 . 96.45(14) yes
C7 . P1 . Ca1 . 111.64(11) yes
C10 . P1 . Ca1 . 132.64(11) yes
O1 . P1 . Ca1 . 102.05(8) yes
C13 . P2 . C16 . 102.25(14) yes
C13 . P2 . O2 . 101.79(14) yes
C16 . P2 . O2 . 97.85(13) yes
C13 . P2 . Ca1 . 127.27(10) yes
C16 . P2 . Ca1 . 123.82(10) yes
O2 . P2 . Ca1 . 96.28(8) yes
C28 . P3 . C25 . 103.58(16) yes
C28 . P3 . O3 . 100.04(14) yes
C25 . P3 . O3 . 99.29(15) yes
C28 . P3 . Ca1 . 125.20(11) yes
C25 . P3 . Ca1 . 122.18(12) yes
O3 . P3 . Ca1 . 100.50(8) yes
C34 . P4 . C31 . 102.31(15) yes
C34 . P4 . O4 . 103.05(14) yes
C31 . P4 . O4 . 97.17(13) yes
C34 . P4 . Ca1 . 118.13(11) yes
C31 . P4 . Ca1 . 131.21(11) yes
O4 . P4 . Ca1 . 98.94(8) yes
C1 . Ca1 . C19 . 144.38(9) yes
C1 . Ca1 . P1 . 65.29(7) yes
C19 . Ca1 . P1 . 143.69(7) yes
C1 . Ca1 . P4 . 139.78(7) yes
C19 . Ca1 . P4 . 65.41(7) yes
P1 . Ca1 . P4 . 105.73(3) yes
C1 . Ca1 . P3 . 95.61(7) yes
C19 . Ca1 . P3 . 65.86(7) yes
P1 . Ca1 . P3 . 98.14(3) yes
P4 . Ca1 . P3 . 124.59(3) yes
C1 . Ca1 . P2 . 65.11(7) yes
C19 . Ca1 . P2 . 93.40(7) yes
P1 . Ca1 . P2 . 122.83(3) yes
P4 . Ca1 . P2 . 94.40(3) yes
P3 . Ca1 . P2 . 113.19(3) yes

loop_
_geom_bond_atom_site_label_1
_geom_bond_site_symmetry_1
_geom_bond_atom_site_label_2
_geom_bond_site_symmetry_2
_geom_bond_distance
_geom_bond_publ_flag
C1 . C2 . 1.386(4) yes
C1 . C6 . 1.388(4) yes
C1 . Ca1 . 2.526(3) yes
C2 . C3 . 1.387(4) yes
C2 . O1 . 1.407(4) yes
C3 . C4 . 1.370(5) yes
C3 . H31 . 0.968 no
C4 . C5 . 1.384(5) yes
C4 . H41 . 0.942 no
C5 . C6 . 1.385(4) yes
C5 . H51 . 0.935 no
C6 . O2 . 1.414(3) yes
C7 . C8 . 1.525(5) yes
C7 . C9 . 1.512(6) yes
C7 . P1 . 1.839(4) yes
C7 . H71 . 1.001 no
C8 . H81 . 0.973 no
C8 . H83 . 0.986 no
C8 . H82 . 0.974 no
C9 . H91 . 0.988 no
C9 . H92 . 0.977 no
C9 . H93 . 0.957 no
C10 . C11 . 1.522(5) yes
C10 . C12 . 1.513(5) yes
C10 . P1 . 1.830(3) yes
C10 . H101 . 0.976 no
C11 . H111 . 0.965 no
C11 . H113 . 0.977 no
C11 . H112 . 0.940 no
C12 . H121 . 0.959 no
C12 . H122 . 0.981 no
C12 . H123 . 0.953 no
C13 . C14 . 1.524(4) yes
C13 . C15 . 1.523(5) yes
C13 . P2 . 1.855(3) yes
C13 . H131 . 0.994 no
C14 . H141 . 0.980 no
C14 . H142 . 0.967 no
C14 . H143 . 0.961 no
C15 . H151 . 0.984 no
C15 . H152 . 0.978 no
C15 . H153 . 0.963 no
C16 . C17 . 1.529(5) yes
C16 . C18 . 1.519(5) yes
C16 . P2 . 1.843(3) yes
C16 . H161 . 0.995 no
C17 . H171 . 0.976 no
C17 . H172 . 0.985 no
C17 . H173 . 0.973 no
C18 . H181 . 0.961 no
C18 . H182 . 0.969 no
C18 . H183 . 0.961 no
C19 . C20 . 1.392(4) yes
C19 . C24 . 1.383(4) yes
C19 . Ca1 . 2.519(3) yes
C20 . C21 . 1.388(4) yes
C20 . O3 . 1.405(4) yes
C21 . C22 . 1.379(5) yes
C21 . H211 . 0.964 no
C22 . C23 . 1.375(4) yes
C22 . H221 . 0.953 no
C23 . C24 . 1.387(4) yes
C23 . H231 . 0.951 no
C24 . O4 . 1.424(3) yes
C25 . C26 . 1.523(5) yes
C25 . C27 . 1.527(5) yes
C25 . P3 . 1.828(4) yes
C25 . H251 . 0.985 no
C26 . H261 . 0.978 no
C26 . H263 . 0.974 no
C26 . H262 . 0.963 no
C27 . H271 . 0.970 no
C27 . H272 . 0.955 no
C27 . H273 . 0.975 no
C28 . C29 . 1.518(5) yes
C28 . C30 . 1.524(5) yes
C28 . P3 . 1.842(3) yes
C28 . H281 . 0.986 no
C29 . H291 . 0.953 no
C29 . H293 . 0.962 no
C29 . H292 . 0.956 no
C30 . H301 . 0.982 no
C30 . H302 . 0.965 no
C30 . H303 . 0.961 no
C31 . C32 . 1.523(5) yes
C31 . C33 . 1.542(5) yes
C31 . P4 . 1.832(3) yes
C31 . H311 . 0.988 no
C32 . H321 . 0.967 no
C32 . H322 . 0.969 no
C32 . H323 . 0.969 no
C33 . H331 . 0.972 no
C33 . H332 . 0.948 no
C33 . H333 . 0.965 no
C34 . C35 . 1.523(5) yes
C34 . C36 . 1.524(5) yes
C34 . P4 . 1.848(3) yes
C34 . H341 . 1.010 no
C35 . H351 . 0.958 no
C35 . H352 . 0.958 no
C35 . H353 . 0.981 no
C36 . H361 . 0.970 no
C36 . H362 . 0.960 no
C36 . H363 . 0.964 no
O1 . P1 . 1.637(2) yes
O2 . P2 . 1.646(2) yes
O3 . P3 . 1.642(2) yes
O4 . P4 . 1.638(2) yes
P1 . Ca1 . 2.9659(9) yes
P2 . Ca1 . 3.0129(9) yes
P3 . Ca1 . 2.9908(10) yes
P4 . Ca1 . 2.9738(10) yes
